data_7016680
loop_
_publ_author_name
'Howson, Suzanne E.'
'Allan, Laura E. N.'
'Chmel, Nikola P.'
'Clarkson, Guy J.'
'Deeth, Robert J.'
'Faulkner, Alan D.'
'Simpson, Daniel H.'
'Scott, Peter'

_publ_section_title
;
 Origins of stereoselectivity in optically pure
 phenylethaniminopyridine tris-chelates M(NN')(3)(n+) (M = Mn, Fe, Co,
 Ni and Zn).
;
_journal_issue 40
_journal_name_full 'Dalton transactions (Cambridge, England : 2003)'
_journal_page_first 10416
_journal_page_last 10433
_journal_paper_doi 10.1039/c1dt10588d
_journal_volume 40
_journal_year 2011
_chemical_absolute_configuration rmad
_chemical_formula_sum 'C49 H54 Cl2 Fe N8 O11'
_chemical_formula_weight 1057.75
_chemical_name_systematic
;
?
;
_space_group_IT_number 19
_symmetry_cell_setting orthorhombic
_symmetry_space_group_name_Hall 'P 2ac 2ab'
_symmetry_space_group_name_H-M 'P 21 21 21'
_atom_sites_solution_hydrogens geom
_atom_sites_solution_primary direct
_atom_sites_solution_secondary difmap
_audit_creation_method SHELXL-97
_cell_angle_alpha 90.00
_cell_angle_beta 90.00
_cell_angle_gamma 90.00
_cell_formula_units_Z 4
_cell_length_a 13.2870(4)
_cell_length_b 18.8293(7)
_cell_length_c 20.0225(8)
_cell_measurement_reflns_used 26549
_cell_measurement_temperature 120(2)
_cell_measurement_theta_max 26.50
_cell_measurement_theta_min 2.91
_cell_volume 5009.3(3)
_computing_cell_refinement 'DENZO (Otwinowski & Minor, 1997) & COLLECT (Hooft, R.W.W., 1998)'
_computing_data_collection 'COLLECT (Hooft, R.W.W., 1998)'
_computing_data_reduction 'DENZO (Otwinowski & Minor, 1997) & COLLECT (Hooft, R.W.W., 1998)'
_computing_molecular_graphics 'SHELXTL (Sheldrick, 1997)'
_computing_publication_material 'SHELXTL (Sheldrick, 1997)'
_computing_structure_refinement 'SHELXL-97 (Sheldrick, 1997)'
_computing_structure_solution 'SHELXS-97 (Sheldrick, 1990)'
_diffrn_ambient_temperature 120(2)
_diffrn_detector_area_resol_mean '4096x4096pixels / 62x62mm'
_diffrn_measured_fraction_theta_full 0.990
_diffrn_measured_fraction_theta_max 0.990
_diffrn_measurement_device_type 'Bruker-Nonius APEX II CCD camera on \k-goniostat'
_diffrn_measurement_method '\f & \w scans'
_diffrn_radiation_monochromator '10cm confocal mirrors'
_diffrn_radiation_source 'Bruker-Nonius FR591 rotating anode'
_diffrn_radiation_type MoK\a
_diffrn_radiation_wavelength 0.71073
_diffrn_reflns_av_R_equivalents 0.1236
_diffrn_reflns_av_sigmaI/netI 0.1115
_diffrn_reflns_limit_h_max 15
_diffrn_reflns_limit_h_min -15
_diffrn_reflns_limit_k_max 22
_diffrn_reflns_limit_k_min -19
_diffrn_reflns_limit_l_max 23
_diffrn_reflns_limit_l_min -23
_diffrn_reflns_number 25270
_diffrn_reflns_theta_full 25.00
_diffrn_reflns_theta_max 25.00
_diffrn_reflns_theta_min 2.97
_diffrn_standards_decay_% nil
_exptl_absorpt_coefficient_mu 0.476
_exptl_absorpt_correction_T_max 0.9766
_exptl_absorpt_correction_T_min 0.9008
_exptl_absorpt_correction_type multi-scan
_exptl_absorpt_process_details 'SADABS 2007/2 (Sheldrick, G.M., 2007)'
_exptl_crystal_colour purple
_exptl_crystal_density_diffrn 1.403
_exptl_crystal_density_method 'not measured'
_exptl_crystal_description block
_exptl_crystal_F_000 2208
_exptl_crystal_size_max 0.14
_exptl_crystal_size_mid 0.06
_exptl_crystal_size_min 0.05
_refine_diff_density_max 0.679
_refine_diff_density_min -0.550
_refine_diff_density_rms 0.111
_refine_ls_abs_structure_details 'Flack H D (1983), Acta Cryst. A39, 876-881, 3816 Friedel pairs'
_refine_ls_abs_structure_Flack 0.09(4)
_refine_ls_extinction_method none
_refine_ls_goodness_of_fit_ref 1.118
_refine_ls_hydrogen_treatment constr
_refine_ls_matrix_type full
_refine_ls_number_parameters 643
_refine_ls_number_reflns 8665
_refine_ls_number_restraints 36
_refine_ls_restrained_S_all 1.132
_refine_ls_R_factor_all 0.1300
_refine_ls_R_factor_gt 0.0869
_refine_ls_shift/su_max 0.000
_refine_ls_shift/su_mean 0.000
_refine_ls_structure_factor_coef Fsqd
_refine_ls_weighting_details 'calc w=1/[\s^2^(Fo^2^)+(0.0000P)^2^+36.3700P] where P=(Fo^2^+2Fc^2^)/3'
_refine_ls_weighting_scheme calc
_refine_ls_wR_factor_gt 0.1718
_refine_ls_wR_factor_ref 0.2018
_reflns_number_gt 6463
_reflns_number_total 8665
_reflns_threshold_expression >2sigma(I)
_cod_data_source_file c1dt10588d.txt
_cod_data_source_block sh3
_cod_depositor_comments
;
The following automatic conversions were performed:

'_symmetry_cell_setting' value 'Orthorhombic' changed to
'orthorhombic' according to
/home/saulius/struct/CIF-dictionaries/cif_core.dic dictionary named
'cif_core.dic' version 2.4.1 from 2010-06-29.

Automatic conversion script
Id: cif_fix_values 1715 2011-07-08 13:25:40Z adriana 
;
_cod_original_sg_symbol_H-M P2(1)2(1)2(1)
_cod_database_code 7016680

loop_
_symmetry_equiv_pos_as_xyz
'x, y, z'
'-x+1/2, -y, z+1/2'
'x+1/2, -y+1/2, -z'
'-x, y+1/2, -z+1/2'

loop_
_atom_site_label
_atom_site_type_symbol
_atom_site_fract_x
_atom_site_fract_y
_atom_site_fract_z
_atom_site_U_iso_or_equiv
_atom_site_adp_type
_atom_site_occupancy
_atom_site_symmetry_multiplicity
_atom_site_calc_flag
_atom_site_refinement_flags
Fe1 Fe 0.34155(8) -0.02373(6) -0.03937(6) 0.0186(3) Uani 1 1 d .
C1 C 0.3318(7) 0.0857(5) 0.0680(4) 0.028(2) Uani 1 1 d .
H1A H 0.2613 0.0871 0.0603 0.034 Uiso 1 1 calc R
N1 N 0.3888(5) 0.0399(3) 0.0327(4) 0.0210(16) Uani 1 1 d .
O1 O 0.6419(4) -0.0299(3) -0.1408(3) 0.0339(15) Uani 1 1 d .
C2 C 0.3733(7) 0.1309(5) 0.1152(5) 0.032(2) Uani 1 1 d .
H2A H 0.3314 0.1629 0.1391 0.038 Uiso 1 1 calc R
N2 N 0.4859(5) -0.0485(4) -0.0394(4) 0.0216(15) Uani 1 1 d .
C3 C 0.4775(8) 0.1293(5) 0.1278(5) 0.039(3) Uani 1 1 d .
H3A H 0.5072 0.1597 0.1600 0.047 Uiso 1 1 calc R
C4 C 0.5355(7) 0.0814(5) 0.0910(5) 0.030(2) Uani 1 1 d .
H4A H 0.6062 0.0787 0.0975 0.036 Uiso 1 1 calc R
C5 C 0.4878(6) 0.0372(4) 0.0444(4) 0.0228(19) Uani 1 1 d .
C6 C 0.5392(6) -0.0148(5) 0.0022(4) 0.023(2) Uani 1 1 d .
H6A H 0.6096 -0.0229 0.0059 0.028 Uiso 1 1 calc R
C7 C 0.5322(7) -0.1056(5) -0.0804(5) 0.026(2) Uani 1 1 d .
H7A H 0.4907 -0.1103 -0.1218 0.031 Uiso 1 1 calc R
C8 C 0.6410(6) -0.0926(5) -0.1025(5) 0.029(2) Uani 1 1 d .
H8A H 0.6853 -0.0874 -0.0631 0.035 Uiso 1 1 calc R
H8B H 0.6655 -0.1331 -0.1296 0.035 Uiso 1 1 calc R
C9 C 0.7382(7) -0.0167(6) -0.1714(5) 0.043(3) Uani 1 1 d .
H9A H 0.7328 0.0241 -0.2016 0.065 Uiso 1 1 calc R
H9B H 0.7591 -0.0587 -0.1967 0.065 Uiso 1 1 calc R
H9C H 0.7881 -0.0065 -0.1366 0.065 Uiso 1 1 calc R
C10 C 0.5267(6) -0.1768(4) -0.0436(5) 0.0230(19) Uani 1 1 d .
C11 C 0.5413(6) -0.1835(5) 0.0246(4) 0.026(2) Uani 1 1 d .
H11A H 0.5572 -0.1427 0.0504 0.031 Uiso 1 1 calc R
C12 C 0.5328(7) -0.2501(5) 0.0564(4) 0.026(2) Uani 1 1 d .
H12A H 0.5436 -0.2541 0.1031 0.031 Uiso 1 1 calc R
C13 C 0.5087(6) -0.3095(5) 0.0191(4) 0.023(2) Uani 1 1 d .
H13A H 0.5018 -0.3543 0.0403 0.027 Uiso 1 1 calc R
C14 C 0.4949(6) -0.3035(4) -0.0487(4) 0.0218(19) Uani 1 1 d .
H14A H 0.4792 -0.3446 -0.0741 0.026 Uiso 1 1 calc R
C15 C 0.5034(6) -0.2386(5) -0.0805(5) 0.029(2) Uani 1 1 d .
H15A H 0.4936 -0.2356 -0.1274 0.035 Uiso 1 1 calc R
O2 O 0.4070(4) -0.1709(3) -0.2186(3) 0.0237(14) Uani 1 1 d .
N3 N 0.3161(5) -0.1039(4) 0.0209(3) 0.0194(16) Uani 1 1 d .
N4 N 0.3033(5) -0.0959(4) -0.1067(3) 0.0167(15) Uani 1 1 d .
C16 C 0.3231(6) -0.1053(5) 0.0875(4) 0.0226(19) Uani 1 1 d .
H16A H 0.3387 -0.0624 0.1104 0.027 Uiso 1 1 calc R
C17 C 0.3086(6) -0.1671(5) 0.1248(4) 0.024(2) Uani 1 1 d .
H17A H 0.3150 -0.1666 0.1720 0.029 Uiso 1 1 calc R
C18 C 0.2849(6) -0.2279(5) 0.0918(4) 0.027(2) Uani 1 1 d .
H18A H 0.2739 -0.2703 0.1164 0.032 Uiso 1 1 calc R
C19 C 0.2765(6) -0.2290(5) 0.0223(4) 0.025(2) Uani 1 1 d .
H19A H 0.2608 -0.2714 -0.0011 0.030 Uiso 1 1 calc R
C20 C 0.2921(6) -0.1652(5) -0.0114(4) 0.0198(19) Uani 1 1 d .
C21 C 0.2857(6) -0.1578(5) -0.0824(4) 0.0169(18) Uani 1 1 d .
H21A H 0.2691 -0.1969 -0.1103 0.020 Uiso 1 1 calc R
C22 C 0.2885(6) -0.0815(4) -0.1801(4) 0.0198(19) Uani 1 1 d .
H22A H 0.3370 -0.0437 -0.1940 0.024 Uiso 1 1 calc R
C23 C 0.3060(6) -0.1472(5) -0.2245(4) 0.0201(19) Uani 1 1 d .
H23A H 0.2596 -0.1857 -0.2109 0.024 Uiso 1 1 calc R
H23B H 0.2916 -0.1350 -0.2717 0.024 Uiso 1 1 calc R
C24 C 0.4251(7) -0.2339(5) -0.2567(5) 0.032(2) Uani 1 1 d .
H24A H 0.4971 -0.2452 -0.2557 0.049 Uiso 1 1 calc R
H24B H 0.4038 -0.2261 -0.3030 0.049 Uiso 1 1 calc R
H24C H 0.3868 -0.2734 -0.2375 0.049 Uiso 1 1 calc R
C25 C 0.1814(6) -0.0555(5) -0.1952(4) 0.024(2) Uani 1 1 d .
C26 C 0.0994(6) -0.0876(5) -0.1710(4) 0.023(2) Uani 1 1 d .
H26A H 0.1080 -0.1258 -0.1405 0.027 Uiso 1 1 calc R
C27 C 0.0021(7) -0.0678(5) -0.1886(5) 0.031(2) Uani 1 1 d .
H27A H -0.0542 -0.0919 -0.1702 0.037 Uiso 1 1 calc R
C28 C -0.0115(6) -0.0130(5) -0.2328(4) 0.028(2) Uani 1 1 d .
H28A H -0.0773 0.0003 -0.2466 0.034 Uiso 1 1 calc R
C29 C 0.0723(6) 0.0227(5) -0.2572(4) 0.025(2) Uani 1 1 d .
H29A H 0.0636 0.0622 -0.2862 0.030 Uiso 1 1 calc R
C30 C 0.1689(6) 0.0013(5) -0.2393(4) 0.025(2) Uani 1 1 d .
H30A H 0.2260 0.0251 -0.2571 0.030 Uiso 1 1 calc R
O3 O 0.4016(5) 0.0633(4) -0.2451(3) 0.0305(16) Uani 1 1 d .
N5 N 0.2006(4) 0.0084(3) -0.0374(4) 0.0195(15) Uani 1 1 d .
N6 N 0.3533(5) 0.0563(4) -0.1016(3) 0.0207(16) Uani 1 1 d .
C31 C 0.1230(6) -0.0181(5) -0.0034(4) 0.024(2) Uani 1 1 d .
H31A H 0.1346 -0.0563 0.0266 0.029 Uiso 1 1 calc R
C32 C 0.0249(6) 0.0084(5) -0.0101(5) 0.027(2) Uani 1 1 d .
H32A H -0.0285 -0.0113 0.0155 0.033 Uiso 1 1 calc R
C33 C 0.0066(7) 0.0625(5) -0.0535(4) 0.027(2) Uani 1 1 d .
H33A H -0.0597 0.0803 -0.0595 0.032 Uiso 1 1 calc R
C34 C 0.0869(6) 0.0914(5) -0.0891(4) 0.024(2) Uani 1 1 d .
H34A H 0.0762 0.1297 -0.1191 0.029 Uiso 1 1 calc R
C35 C 0.1824(6) 0.0637(5) -0.0801(4) 0.0210(19) Uani 1 1 d .
C36 C 0.2716(6) 0.0886(5) -0.1143(4) 0.022(2) Uani 1 1 d .
H36A H 0.2692 0.1273 -0.1447 0.026 Uiso 1 1 calc R
C37 C 0.4495(6) 0.0821(5) -0.1310(4) 0.026(2) Uani 1 1 d .
H37A H 0.4964 0.0406 -0.1335 0.031 Uiso 1 1 calc R
C38 C 0.4425(7) 0.1134(5) -0.2000(5) 0.027(2) Uani 1 1 d .
H38A H 0.3993 0.1563 -0.1989 0.032 Uiso 1 1 calc R
H38B H 0.5104 0.1279 -0.2153 0.032 Uiso 1 1 calc R
C39 C 0.4094(7) 0.0870(6) -0.3121(5) 0.036(3) Uani 1 1 d .
H39A H 0.3632 0.0596 -0.3402 0.054 Uiso 1 1 calc R
H39B H 0.4785 0.0803 -0.3279 0.054 Uiso 1 1 calc R
H39C H 0.3918 0.1374 -0.3144 0.054 Uiso 1 1 calc R
C40 C 0.4992(7) 0.1385(5) -0.0858(5) 0.029(2) Uani 1 1 d .
C41 C 0.6049(7) 0.1366(6) -0.0795(5) 0.035(2) Uani 1 1 d .
H41A H 0.6431 0.1001 -0.1003 0.042 Uiso 1 1 calc R
C42 C 0.6523(8) 0.1894(6) -0.0420(6) 0.049(3) Uani 1 1 d .
H42A H 0.7235 0.1887 -0.0381 0.058 Uiso 1 1 calc R
C43 C 0.5994(9) 0.2424(6) -0.0105(6) 0.050(3) Uani 1 1 d .
H43A H 0.6330 0.2772 0.0157 0.060 Uiso 1 1 calc R
C44 C 0.4949(9) 0.2438(7) -0.0180(6) 0.056(3) Uani 1 1 d U
H44A H 0.4570 0.2809 0.0022 0.068 Uiso 1 1 calc R
C45 C 0.4468(7) 0.1927(5) -0.0539(5) 0.037(3) Uani 1 1 d .
H45A H 0.3755 0.1940 -0.0571 0.044 Uiso 1 1 calc R
N8 N 0.0976(8) 0.0907(6) 0.1266(5) 0.062(3) Uani 1 1 d .
C48 C 0.0227(9) 0.0847(6) 0.1535(6) 0.048(3) Uani 1 1 d .
C49 C -0.0719(9) 0.0780(7) 0.1928(7) 0.060(3) Uani 1 1 d U
O4 O 0.7473(5) -0.1775(4) 0.1267(4) 0.0458(19) Uani 1 1 d .
O5 O 0.6600(6) -0.0708(4) 0.1435(4) 0.0491(19) Uani 1 1 d .
O6 O 0.7792(7) -0.0807(5) 0.0584(5) 0.077(3) Uani 1 1 d U
O7 O 0.8316(7) -0.0818(5) 0.1703(5) 0.079(3) Uani 1 1 d U
Cl1 Cl 0.75537(17) -0.10229(13) 0.12608(14) 0.0370(6) Uani 1 1 d .
Cl2 Cl 0.71819(18) 0.22420(13) 0.21622(12) 0.0338(6) Uani 1 1 d .
O8 O 0.7380(10) 0.2017(7) 0.1524(6) 0.109(4) Uani 1 1 d U
O9 O 0.8074(5) 0.2280(4) 0.2568(4) 0.0432(19) Uani 1 1 d .
O10 O 0.6483(8) 0.1798(5) 0.2484(5) 0.088(3) Uani 1 1 d U
O11 O 0.6740(6) 0.2930(4) 0.2110(4) 0.051(2) Uani 1 1 d .
N7 N -0.1386(9) 0.1691(6) -0.1420(5) 0.066(3) Uani 1 1 d .
C46 C -0.1076(8) 0.1872(6) -0.1932(6) 0.044(3) Uani 1 1 d .
C47 C -0.0680(9) 0.2089(7) -0.2577(6) 0.048(3) Uani 1 1 d .

loop_
_atom_site_aniso_label
_atom_site_aniso_U_11
_atom_site_aniso_U_22
_atom_site_aniso_U_33
_atom_site_aniso_U_23
_atom_site_aniso_U_13
_atom_site_aniso_U_12
Fe1 0.0179(5) 0.0143(6) 0.0236(6) -0.0001(5) 0.0018(5) -0.0017(5)
C1 0.025(5) 0.029(5) 0.031(5) -0.003(4) 0.001(4) -0.002(4)
N1 0.032(4) 0.009(4) 0.022(4) 0.002(3) -0.001(3) 0.000(3)
O1 0.022(3) 0.025(4) 0.054(4) 0.008(3) 0.014(3) 0.006(3)
C2 0.044(6) 0.018(5) 0.033(5) -0.012(4) 0.003(4) -0.012(4)
N2 0.026(4) 0.019(4) 0.020(3) -0.002(3) 0.001(3) -0.003(3)
C3 0.048(6) 0.031(6) 0.038(6) -0.017(5) -0.009(5) -0.017(5)
C4 0.035(5) 0.022(5) 0.033(5) -0.007(4) -0.010(4) -0.006(4)
C5 0.023(4) 0.018(5) 0.028(5) 0.002(4) -0.004(4) -0.012(3)
C6 0.020(4) 0.020(5) 0.030(5) 0.009(4) 0.007(4) 0.000(4)
C7 0.021(4) 0.022(5) 0.034(5) -0.007(4) -0.001(4) 0.007(4)
C8 0.024(5) 0.027(5) 0.037(5) 0.006(4) -0.004(4) 0.009(4)
C9 0.035(5) 0.039(7) 0.056(7) -0.002(6) 0.019(5) 0.003(5)
C10 0.015(4) 0.017(5) 0.037(5) -0.001(4) 0.003(4) 0.001(3)
C11 0.024(4) 0.020(5) 0.033(5) -0.002(4) -0.005(4) -0.002(4)
C12 0.031(5) 0.029(5) 0.018(5) -0.001(4) 0.005(4) 0.003(4)
C13 0.021(4) 0.012(5) 0.035(5) -0.001(4) -0.003(4) 0.012(4)
C14 0.021(4) 0.016(5) 0.028(5) -0.007(4) 0.005(4) 0.004(3)
C15 0.021(5) 0.034(6) 0.033(5) -0.008(5) 0.004(4) 0.008(4)
O2 0.021(3) 0.018(3) 0.032(3) -0.004(3) -0.005(3) 0.007(3)
N3 0.015(3) 0.024(4) 0.020(4) 0.003(3) -0.003(3) 0.002(3)
N4 0.011(3) 0.017(4) 0.022(4) 0.000(3) 0.002(3) 0.001(3)
C16 0.019(4) 0.025(5) 0.024(4) -0.001(4) 0.002(4) 0.003(4)
C17 0.029(5) 0.026(5) 0.019(4) -0.001(4) -0.005(4) -0.007(4)
C18 0.019(4) 0.032(6) 0.029(5) 0.008(5) 0.001(4) -0.008(4)
C19 0.019(4) 0.027(5) 0.029(5) 0.000(4) -0.006(4) -0.009(4)
C20 0.013(4) 0.014(5) 0.033(5) 0.001(4) 0.000(4) -0.006(3)
C21 0.015(4) 0.017(5) 0.019(4) -0.009(4) -0.003(3) 0.007(3)
C22 0.024(4) 0.011(4) 0.024(5) 0.004(4) -0.005(4) 0.004(4)
C23 0.016(4) 0.023(5) 0.021(4) 0.004(4) 0.001(3) 0.004(4)
C24 0.040(6) 0.012(5) 0.045(6) 0.001(4) 0.004(5) 0.011(4)
C25 0.017(4) 0.027(5) 0.029(5) 0.006(4) -0.002(4) -0.004(4)
C26 0.027(5) 0.025(5) 0.015(4) -0.004(4) -0.001(4) 0.001(4)
C27 0.020(5) 0.034(6) 0.039(6) 0.007(5) 0.003(4) -0.001(4)
C28 0.016(4) 0.040(6) 0.028(5) 0.007(5) -0.003(4) 0.010(4)
C29 0.029(5) 0.015(5) 0.031(5) 0.003(4) 0.005(4) 0.008(4)
C30 0.017(4) 0.034(6) 0.023(4) -0.006(4) -0.008(4) -0.001(4)
O3 0.029(3) 0.041(4) 0.021(3) 0.007(3) 0.004(3) -0.005(3)
N5 0.020(3) 0.016(4) 0.023(4) 0.003(3) 0.003(3) -0.003(3)
N6 0.025(4) 0.016(4) 0.022(4) -0.002(3) 0.001(3) 0.004(3)
C31 0.023(4) 0.021(5) 0.028(5) 0.000(4) 0.008(4) -0.002(4)
C32 0.018(4) 0.027(6) 0.036(5) -0.001(4) 0.000(4) -0.007(4)
C33 0.023(4) 0.022(5) 0.035(5) -0.014(4) -0.004(4) -0.002(4)
C34 0.024(5) 0.020(5) 0.029(5) -0.001(4) 0.007(4) -0.001(4)
C35 0.026(5) 0.018(5) 0.019(4) -0.003(4) -0.006(3) 0.001(4)
C36 0.022(4) 0.019(5) 0.025(5) 0.001(4) 0.002(4) -0.009(4)
C37 0.021(4) 0.026(5) 0.030(5) -0.007(4) 0.007(4) 0.001(4)
C38 0.027(5) 0.016(5) 0.038(5) 0.006(4) 0.011(4) 0.005(4)
C39 0.030(5) 0.044(7) 0.035(6) 0.010(5) -0.004(4) 0.013(5)
C40 0.026(5) 0.022(5) 0.040(6) 0.002(4) 0.004(4) -0.005(4)
C41 0.027(5) 0.030(6) 0.048(6) -0.002(5) 0.002(5) -0.001(4)
C42 0.039(6) 0.043(7) 0.063(7) -0.014(6) -0.006(6) -0.019(5)
C43 0.048(7) 0.020(6) 0.083(9) -0.018(6) 0.011(6) -0.014(5)
C44 0.051(6) 0.043(6) 0.076(7) -0.012(5) 0.009(5) -0.012(5)
C45 0.031(5) 0.016(5) 0.062(7) -0.001(5) 0.012(5) 0.002(4)
N8 0.055(7) 0.082(8) 0.048(6) -0.034(6) 0.001(5) 0.002(6)
C48 0.046(7) 0.039(7) 0.059(8) -0.019(6) -0.015(6) 0.006(6)
C49 0.048(6) 0.056(6) 0.075(6) -0.025(5) 0.012(5) 0.001(5)
O4 0.046(4) 0.025(4) 0.067(5) -0.013(4) 0.000(4) 0.003(3)
O5 0.039(4) 0.040(4) 0.069(5) -0.014(4) -0.004(4) 0.020(4)
O6 0.068(5) 0.087(6) 0.077(5) 0.025(5) 0.024(4) 0.024(4)
O7 0.064(4) 0.075(5) 0.097(5) -0.024(4) -0.028(4) 0.001(4)
Cl1 0.0262(12) 0.0305(14) 0.0543(16) -0.0042(13) -0.0060(11) 0.0044(10)
Cl2 0.0378(14) 0.0276(13) 0.0360(13) -0.0003(11) -0.0031(11) -0.0020(11)
O8 0.116(6) 0.123(6) 0.088(5) -0.025(5) -0.014(5) 0.029(5)
O9 0.028(4) 0.050(5) 0.051(4) -0.012(4) -0.009(3) -0.001(3)
O10 0.077(5) 0.074(5) 0.114(5) 0.032(4) -0.009(5) -0.020(4)
O11 0.059(5) 0.038(5) 0.055(5) 0.016(4) 0.004(4) 0.011(4)
N7 0.070(8) 0.080(8) 0.049(6) 0.019(6) 0.003(6) 0.018(6)
C46 0.034(6) 0.042(7) 0.057(7) 0.003(6) -0.010(5) 0.015(5)
C47 0.045(7) 0.055(8) 0.043(6) 0.009(6) 0.003(5) -0.006(6)

loop_
_atom_type_symbol
_atom_type_description
_atom_type_scat_dispersion_real
_atom_type_scat_dispersion_imag
_atom_type_scat_source
C C 0.0033 0.0016 'International Tables Vol C Tables 4.2.6.8 and 6.1.1.4'
H H 0.0000 0.0000 'International Tables Vol C Tables 4.2.6.8 and 6.1.1.4'
N N 0.0061 0.0033 'International Tables Vol C Tables 4.2.6.8 and 6.1.1.4'
O O 0.0106 0.0060 'International Tables Vol C Tables 4.2.6.8 and 6.1.1.4'
Cl Cl 0.1484 0.1585 'International Tables Vol C Tables 4.2.6.8 and 6.1.1.4'
Fe Fe 0.3463 0.8444 'International Tables Vol C Tables 4.2.6.8 and 6.1.1.4'

loop_
_geom_angle_atom_site_label_1
_geom_angle_atom_site_label_2
_geom_angle_atom_site_label_3
_geom_angle
N6 Fe1 N3 174.5(3)
N6 Fe1 N5 81.5(3)
N3 Fe1 N5 93.4(3)
N6 Fe1 N2 96.0(3)
N3 Fe1 N2 89.2(3)
N5 Fe1 N2 175.6(3)
N6 Fe1 N1 88.5(3)
N3 Fe1 N1 94.1(3)
N5 Fe1 N1 95.8(3)
N2 Fe1 N1 80.5(3)
N6 Fe1 N4 96.6(3)
N3 Fe1 N4 81.2(3)
N5 Fe1 N4 88.9(3)
N2 Fe1 N4 95.0(3)
N1 Fe1 N4 173.6(3)
N1 C1 C2 121.8(9)
N1 C1 H1A 119.1
C2 C1 H1A 119.1
C5 N1 C1 119.0(7)
C5 N1 Fe1 114.6(6)
C1 N1 Fe1 126.3(6)
C8 O1 C9 112.6(7)
C1 C2 C3 120.0(9)
C1 C2 H2A 120.0
C3 C2 H2A 120.0
C6 N2 C7 119.7(7)
C6 N2 Fe1 115.2(6)
C7 N2 Fe1 125.0(5)
C4 C3 C2 117.6(9)
C4 C3 H3A 121.2
C2 C3 H3A 121.2
C3 C4 C5 119.0(9)
C3 C4 H4A 120.5
C5 C4 H4A 120.5
N1 C5 C4 122.6(8)
N1 C5 C6 112.6(7)
C4 C5 C6 124.8(8)
N2 C6 C5 117.0(7)
N2 C6 H6A 121.5
C5 C6 H6A 121.5
N2 C7 C10 110.4(7)
N2 C7 C8 115.8(8)
C10 C7 C8 108.9(7)
N2 C7 H7A 107.1
C10 C7 H7A 107.1
C8 C7 H7A 107.1
O1 C8 C7 107.4(7)
O1 C8 H8A 110.2
C7 C8 H8A 110.2
O1 C8 H8B 110.2
C7 C8 H8B 110.2
H8A C8 H8B 108.5
O1 C9 H9A 109.5
O1 C9 H9B 109.5
H9A C9 H9B 109.5
O1 C9 H9C 109.5
H9A C9 H9C 109.5
H9B C9 H9C 109.5
C11 C10 C15 118.1(8)
C11 C10 C7 123.2(8)
C15 C10 C7 118.7(8)
C10 C11 C12 120.9(8)
C10 C11 H11A 119.5
C12 C11 H11A 119.5
C13 C12 C11 119.6(8)
C13 C12 H12A 120.2
C11 C12 H12A 120.2
C14 C13 C12 119.9(8)
C14 C13 H13A 120.1
C12 C13 H13A 120.1
C13 C14 C15 121.1(8)
C13 C14 H14A 119.5
C15 C14 H14A 119.5
C14 C15 C10 120.4(8)
C14 C15 H15A 119.8
C10 C15 H15A 119.8
C23 O2 C24 112.0(7)
C16 N3 C20 118.3(8)
C16 N3 Fe1 128.0(7)
C20 N3 Fe1 113.7(5)
C21 N4 C22 120.5(7)
C21 N4 Fe1 114.3(6)
C22 N4 Fe1 125.1(5)
N3 C16 C17 122.6(9)
N3 C16 H16A 118.7
C17 C16 H16A 118.7
C18 C17 C16 118.3(8)
C18 C17 H17A 120.8
C16 C17 H17A 120.8
C17 C18 C19 121.0(9)
C17 C18 H18A 119.5
C19 C18 H18A 119.5
C20 C19 C18 117.3(9)
C20 C19 H19A 121.4
C18 C19 H19A 121.4
N3 C20 C19 122.4(8)
N3 C20 C21 113.8(8)
C19 C20 C21 123.8(8)
N4 C21 C20 117.0(8)
N4 C21 H21A 121.5
C20 C21 H21A 121.5
N4 C22 C25 111.7(7)
N4 C22 C23 113.5(6)
C25 C22 C23 106.4(7)
N4 C22 H22A 108.3
C25 C22 H22A 108.3
C23 C22 H22A 108.3
O2 C23 C22 110.3(7)
O2 C23 H23A 109.6
C22 C23 H23A 109.6
O2 C23 H23B 109.6
C22 C23 H23B 109.6
H23A C23 H23B 108.1
O2 C24 H24A 109.5
O2 C24 H24B 109.5
H24A C24 H24B 109.5
O2 C24 H24C 109.5
H24A C24 H24C 109.5
H24B C24 H24C 109.5
C26 C25 C30 118.6(8)
C26 C25 C22 122.6(8)
C30 C25 C22 118.6(7)
C25 C26 C27 123.0(9)
C25 C26 H26A 118.5
C27 C26 H26A 118.5
C28 C27 C26 119.2(8)
C28 C27 H27A 120.4
C26 C27 H27A 120.4
C27 C28 C29 119.0(8)
C27 C28 H28A 120.5
C29 C28 H28A 120.5
C28 C29 C30 120.6(8)
C28 C29 H29A 119.7
C30 C29 H29A 119.7
C29 C30 C25 119.6(8)
C29 C30 H30A 120.2
C25 C30 H30A 120.2
C38 O3 C39 111.5(7)
C31 N5 C35 117.9(7)
C31 N5 Fe1 129.2(6)
C35 N5 Fe1 112.9(5)
C36 N6 C37 119.9(7)
C36 N6 Fe1 115.2(6)
C37 N6 Fe1 124.7(6)
N5 C31 C32 122.5(8)
N5 C31 H31A 118.8
C32 C31 H31A 118.8
C33 C32 C31 119.6(8)
C33 C32 H32A 120.2
C31 C32 H32A 120.2
C32 C33 C34 118.8(8)
C32 C33 H33A 120.6
C34 C33 H33A 120.6
C35 C34 C33 119.3(8)
C35 C34 H34A 120.3
C33 C34 H34A 120.3
N5 C35 C34 121.9(8)
N5 C35 C36 113.5(7)
C34 C35 C36 124.6(8)
N6 C36 C35 116.8(8)
N6 C36 H36A 121.6
C35 C36 H36A 121.6
N6 C37 C38 115.9(7)
N6 C37 C40 111.1(7)
C38 C37 C40 107.1(8)
N6 C37 H37A 107.5
C38 C37 H37A 107.5
C40 C37 H37A 107.5
O3 C38 C37 110.3(7)
O3 C38 H38A 109.6
C37 C38 H38A 109.6
O3 C38 H38B 109.6
C37 C38 H38B 109.6
H38A C38 H38B 108.1
O3 C39 H39A 109.5
O3 C39 H39B 109.5
H39A C39 H39B 109.5
O3 C39 H39C 109.5
H39A C39 H39C 109.5
H39B C39 H39C 109.5
C45 C40 C41 118.4(9)
C45 C40 C37 124.1(8)
C41 C40 C37 117.4(9)
C42 C41 C40 118.6(10)
C42 C41 H41A 120.7
C40 C41 H41A 120.7
C43 C42 C41 122.3(10)
C43 C42 H42A 118.9
C41 C42 H42A 118.9
C42 C43 C44 118.3(11)
C42 C43 H43A 120.9
C44 C43 H43A 120.9
C45 C44 C43 120.6(11)
C45 C44 H44A 119.7
C43 C44 H44A 119.7
C44 C45 C40 121.8(10)
C44 C45 H45A 119.1
C40 C45 H45A 119.1
N8 C48 C49 176.3(13)
O7 Cl1 O4 108.9(5)
O7 Cl1 O5 111.7(5)
O4 Cl1 O5 110.0(5)
O7 Cl1 O6 110.9(6)
O4 Cl1 O6 107.7(6)
O5 Cl1 O6 107.6(5)
O8 Cl2 O10 111.7(8)
O8 Cl2 O11 107.0(6)
O10 Cl2 O11 107.6(6)
O8 Cl2 O9 112.6(6)
O10 Cl2 O9 108.3(5)
O11 Cl2 O9 109.6(5)
N7 C46 C47 179.2(13)

loop_
_geom_bond_atom_site_label_1
_geom_bond_atom_site_label_2
_geom_bond_distance
Fe1 N6 1.962(7)
Fe1 N3 1.962(7)
Fe1 N5 1.969(6)
Fe1 N2 1.974(7)
Fe1 N1 1.978(7)
Fe1 N4 1.981(7)
C1 N1 1.349(11)
C1 C2 1.386(12)
C1 H1A 0.9500
N1 C5 1.337(10)
O1 C8 1.408(11)
O1 C9 1.440(11)
C2 C3 1.407(14)
C2 H2A 0.9500
N2 C6 1.264(11)
N2 C7 1.486(11)
C3 C4 1.396(14)
C3 H3A 0.9500
C4 C5 1.402(12)
C4 H4A 0.9500
C5 C6 1.462(12)
C6 H6A 0.9500
C7 C10 1.532(13)
C7 C8 1.532(12)
C7 H7A 1.0000
C8 H8A 0.9900
C8 H8B 0.9900
C9 H9A 0.9800
C9 H9B 0.9800
C9 H9C 0.9800
C10 C11 1.386(13)
C10 C15 1.412(13)
C11 C12 1.410(13)
C11 H11A 0.9500
C12 C13 1.381(12)
C12 H12A 0.9500
C13 C14 1.375(12)
C13 H13A 0.9500
C14 C15 1.382(13)
C14 H14A 0.9500
C15 H15A 0.9500
O2 C23 1.420(9)
O2 C24 1.431(10)
N3 C16 1.337(11)
N3 C20 1.360(11)
N4 C21 1.285(11)
N4 C22 1.506(10)
C16 C17 1.396(12)
C16 H16A 0.9500
C17 C18 1.359(13)
C17 H17A 0.9500
C18 C19 1.396(12)
C18 H18A 0.9500
C19 C20 1.392(12)
C19 H19A 0.9500
C20 C21 1.432(11)
C21 H21A 0.9500
C22 C25 1.535(11)
C22 C23 1.540(12)
C22 H22A 1.0000
C23 H23A 0.9900
C23 H23B 0.9900
C24 H24A 0.9800
C24 H24B 0.9800
C24 H24C 0.9800
C25 C26 1.337(12)
C25 C30 1.396(12)
C26 C27 1.390(12)
C26 H26A 0.9500
C27 C28 1.373(13)
C27 H27A 0.9500
C28 C29 1.389(12)
C28 H28A 0.9500
C29 C30 1.392(12)
C29 H29A 0.9500
C30 H30A 0.9500
O3 C38 1.415(11)
O3 C39 1.416(11)
N5 C31 1.332(10)
N5 C35 1.368(11)
N6 C36 1.270(11)
N6 C37 1.488(11)
C31 C32 1.402(12)
C31 H31A 0.9500
C32 C33 1.361(13)
C32 H32A 0.9500
C33 C34 1.392(12)
C33 H33A 0.9500
C34 C35 1.384(12)
C34 H34A 0.9500
C35 C36 1.447(12)
C36 H36A 0.9500
C37 C38 1.506(13)
C37 C40 1.544(13)
C37 H37A 1.0000
C38 H38A 0.9900
C38 H38B 0.9900
C39 H39A 0.9800
C39 H39B 0.9800
C39 H39C 0.9800
C40 C45 1.391(13)
C40 C41 1.411(13)
C41 C42 1.396(14)
C41 H41A 0.9500
C42 C43 1.374(15)
C42 H42A 0.9500
C43 C44 1.397(16)
C43 H43A 0.9500
C44 C45 1.362(15)
C44 H44A 0.9500
C45 H45A 0.9500
N8 C48 1.137(15)
C48 C49 1.488(18)
O4 Cl1 1.420(7)
O5 Cl1 1.442(7)
O6 Cl1 1.450(9)
O7 Cl1 1.401(9)
Cl2 O8 1.371(11)
Cl2 O10 1.407(10)
Cl2 O11 1.425(7)
Cl2 O9 1.440(7)
N7 C46 1.157(14)
C46 C47 1.453(16)

loop_
_geom_hbond_atom_site_label_D
_geom_hbond_atom_site_label_H
_geom_hbond_atom_site_label_A
_geom_hbond_distance_DH
_geom_hbond_distance_HA
_geom_hbond_distance_DA
_geom_hbond_angle_DHA
_geom_hbond_site_symmetry_A
C6 H6A O6 0.95 2.71 3.602(12) 155.7 .
C21 H21A O4 0.95 2.41 3.266(11) 150.5 3_445
C36 H36A O11 0.95 2.37 3.226(12) 149.7 3_455
C37 H37A O1 1.00 2.35 3.319(11) 163.1 .
C7 H7A O2 1.00 2.51 3.454(11) 157.8 .
C22 H22A O3 1.00 2.42 3.374(11) 160.1 .
